data_2236657
loop_
_publ_author_name
'Ha, Kwang'

_publ_section_title
;
 (Di-2-pyridylamine-\k^2^<i>N</i>^2^,<i>N</i>^2'^)diiodidopalladium(II)
;
_journal_coeditor_code TK5137
_journal_issue 9
_journal_name_full 'Acta Crystallographica Section E'
_journal_page_first m1144
_journal_paper_doi 10.1107/S1600536812033946
_journal_volume 68
_journal_year 2012
_chemical_formula_iupac '[Pd I2 (C10 H9 N3)]'
_chemical_formula_moiety 'C10 H9 I2 N3 Pd'
_chemical_formula_sum 'C10 H9 I2 N3 Pd'
_chemical_formula_weight 531.40
_chemical_name_systematic
;
(Di-2-pyridylamine-\k^2^<i>N</i>^2^,<i>N</i>^2'^)diiodidopalladium(II)
;
_space_group_IT_number 14
_symmetry_cell_setting monoclinic
_symmetry_space_group_name_Hall '-P 2yn'
_symmetry_space_group_name_H-M 'P 1 21/n 1'
_atom_sites_solution_hydrogens geom
_atom_sites_solution_primary direct
_atom_sites_solution_secondary difmap
_cell_angle_alpha 90.00
_cell_angle_beta 102.344(2)
_cell_angle_gamma 90.00
_cell_formula_units_Z 4
_cell_length_a 8.2846(8)
_cell_length_b 9.7782(9)
_cell_length_c 16.5355(14)
_cell_measurement_reflns_used 4274
_cell_measurement_temperature 200(2)
_cell_measurement_theta_max 28.28
_cell_measurement_theta_min 2.43
_cell_volume 1308.5(2)
_computing_cell_refinement 'SAINT (Bruker, 2000)'
_computing_data_collection 'SMART (Bruker, 2000)'
_computing_data_reduction 'SAINT (Bruker, 2000)'
_computing_molecular_graphics 'ORTEP-3 (Farrugia, 1997) and PLATON (Spek, 2009)'
_computing_publication_material 'SHELXL97 (Sheldrick, 2008)'
_computing_structure_refinement 'SHELXL97 (Sheldrick, 2008)'
_computing_structure_solution 'SHELXS97 (Sheldrick, 2008)'
_diffrn_ambient_temperature 200(2)
_diffrn_measured_fraction_theta_full 0.972
_diffrn_measured_fraction_theta_max 0.972
_diffrn_measurement_device_type 'Bruker SMART 1000 CCD'
_diffrn_measurement_method '\f and \w scans'
_diffrn_radiation_monochromator graphite
_diffrn_radiation_source 'fine-focus sealed tube'
_diffrn_radiation_type MoK\a
_diffrn_radiation_wavelength 0.71073
_diffrn_reflns_av_R_equivalents 0.0315
_diffrn_reflns_av_sigmaI/netI 0.0441
_diffrn_reflns_limit_h_max 11
_diffrn_reflns_limit_h_min -10
_diffrn_reflns_limit_k_max 11
_diffrn_reflns_limit_k_min -13
_diffrn_reflns_limit_l_max 18
_diffrn_reflns_limit_l_min -22
_diffrn_reflns_number 9135
_diffrn_reflns_theta_full 28.31
_diffrn_reflns_theta_max 28.31
_diffrn_reflns_theta_min 2.43
_diffrn_standards_decay_% 0
_diffrn_standards_interval_count 0
_diffrn_standards_interval_time 0
_diffrn_standards_number 0
_exptl_absorpt_coefficient_mu 6.113
_exptl_absorpt_correction_T_max 1.000000
_exptl_absorpt_correction_T_min 0.796962
_exptl_absorpt_correction_type multi-scan
_exptl_absorpt_process_details '(SADABS; Bruker, 2000)'
_exptl_crystal_colour red
_exptl_crystal_density_diffrn 2.697
_exptl_crystal_density_method 'not measured'
_exptl_crystal_description block
_exptl_crystal_F_000 968
_exptl_crystal_size_max 0.18
_exptl_crystal_size_mid 0.14
_exptl_crystal_size_min 0.08
_refine_diff_density_max 1.169
_refine_diff_density_min -0.777
_refine_ls_extinction_method none
_refine_ls_goodness_of_fit_ref 1.012
_refine_ls_hydrogen_treatment constr
_refine_ls_matrix_type full
_refine_ls_number_parameters 145
_refine_ls_number_reflns 3152
_refine_ls_number_restraints 0
_refine_ls_restrained_S_all 1.012
_refine_ls_R_factor_all 0.0534
_refine_ls_R_factor_gt 0.0284
_refine_ls_shift/su_max 0.001
_refine_ls_shift/su_mean 0.000
_refine_ls_structure_factor_coef Fsqd
_refine_ls_weighting_details 'calc w=1/[\s^2^(Fo^2^)+(0.0239P)^2^+0.0000P] where P=(Fo^2^+2Fc^2^)/3'
_refine_ls_weighting_scheme calc
_refine_ls_wR_factor_gt 0.0524
_refine_ls_wR_factor_ref 0.0649
_reflns_number_gt 2304
_reflns_number_total 3152
_reflns_threshold_expression I>2sigma(I)
_cod_data_source_file tk5137.cif
_cod_data_source_block I
_cod_original_sg_symbol_H-M 'P 21/n'
_cod_database_code 2236657
_cod_database_fobs_code 2236657

loop_
_symmetry_equiv_pos_as_xyz
'x, y, z'
'-x+1/2, y+1/2, -z+1/2'
'-x, -y, -z'
'x-1/2, -y-1/2, z-1/2'

loop_
_atom_site_type_symbol
_atom_site_label
_atom_site_fract_x
_atom_site_fract_y
_atom_site_fract_z
_atom_site_U_iso_or_equiv
_atom_site_adp_type
_atom_site_calc_flag
_atom_site_refinement_flags
_atom_site_occupancy
_atom_site_symmetry_multiplicity
Pd Pd1 0.07287(4) 0.84262(4) 0.15317(2) 0.02380(10) Uani d . 1 1
I I1 -0.13829(4) 0.86318(4) 0.24664(2) 0.03867(11) Uani d . 1 1
I I2 0.24276(4) 1.04417(4) 0.230708(19) 0.03719(11) Uani d . 1 1
N N1 -0.0699(5) 0.6997(4) 0.0777(2) 0.0248(9) Uani d . 1 1
N N2 -0.0086(5) 0.8273(4) -0.0325(2) 0.0273(9) Uani d . 1 1
H H2N -0.0376 0.8473 -0.0881 0.041 Uiso d R 1 1
N N3 0.2299(5) 0.8278(4) 0.0718(2) 0.0269(9) Uani d . 1 1
C C1 -0.1482(6) 0.5937(5) 0.1053(3) 0.0288(11) Uani d . 1 1
H H1 -0.1266 0.5751 0.1630 0.035 Uiso calc R 1 1
C C2 -0.2578(6) 0.5121(5) 0.0525(3) 0.0340(12) Uani d . 1 1
H H2 -0.3109 0.4381 0.0735 0.041 Uiso calc R 1 1
C C3 -0.2900(6) 0.5389(5) -0.0318(3) 0.0336(12) Uani d . 1 1
H H3 -0.3679 0.4853 -0.0692 0.040 Uiso calc R 1 1
C C4 -0.2078(6) 0.6437(5) -0.0604(3) 0.0299(11) Uani d . 1 1
H H4 -0.2266 0.6625 -0.1180 0.036 Uiso calc R 1 1
C C5 -0.0973(5) 0.7219(5) -0.0047(3) 0.0227(10) Uani d . 1 1
C C6 0.1623(6) 0.8357(5) -0.0085(3) 0.0267(11) Uani d . 1 1
C C7 0.2600(6) 0.8499(5) -0.0670(3) 0.0301(12) Uani d . 1 1
H H7 0.2097 0.8615 -0.1238 0.036 Uiso calc R 1 1
C C8 0.4280(6) 0.8469(5) -0.0424(3) 0.0352(13) Uani d . 1 1
H H8 0.4961 0.8574 -0.0815 0.042 Uiso calc R 1 1
C C9 0.4975(6) 0.8284(5) 0.0412(3) 0.0343(12) Uani d . 1 1
H H9 0.6138 0.8203 0.0597 0.041 Uiso calc R 1 1
C C10 0.3965(6) 0.8219(5) 0.0962(3) 0.0293(11) Uani d . 1 1
H H10 0.4446 0.8130 0.1535 0.035 Uiso calc R 1 1

loop_
_atom_site_aniso_label
_atom_site_aniso_U_11
_atom_site_aniso_U_22
_atom_site_aniso_U_33
_atom_site_aniso_U_12
_atom_site_aniso_U_13
_atom_site_aniso_U_23
Pd1 0.0271(2) 0.0261(2) 0.01677(18) -0.00202(16) 0.00160(15) 0.00029(15)
I1 0.0427(2) 0.0497(3) 0.02587(19) 0.00181(17) 0.01239(16) -0.00231(16)
I2 0.0485(2) 0.0335(2) 0.02414(18) -0.00877(16) -0.00439(15) -0.00119(14)
N1 0.027(2) 0.023(2) 0.023(2) 0.0005(17) 0.0030(17) 0.0009(17)
N2 0.030(2) 0.031(3) 0.018(2) -0.0062(18) 0.0007(17) 0.0053(17)
N3 0.030(2) 0.026(2) 0.023(2) -0.0013(18) 0.0020(18) -0.0016(17)
C1 0.032(3) 0.024(3) 0.032(3) 0.002(2) 0.010(2) 0.005(2)
C2 0.036(3) 0.028(3) 0.039(3) -0.007(2) 0.011(2) -0.002(2)
C3 0.032(3) 0.029(3) 0.039(3) -0.009(2) 0.006(2) -0.011(2)
C4 0.042(3) 0.028(3) 0.019(2) -0.001(2) 0.006(2) -0.004(2)
C5 0.024(2) 0.026(3) 0.018(2) 0.002(2) 0.0038(19) -0.0044(19)
C6 0.036(3) 0.019(3) 0.025(3) 0.000(2) 0.005(2) 0.000(2)
C7 0.043(3) 0.023(3) 0.028(3) -0.004(2) 0.015(2) 0.003(2)
C8 0.040(3) 0.029(3) 0.043(3) -0.004(2) 0.022(3) -0.003(2)
C9 0.031(3) 0.029(3) 0.043(3) 0.000(2) 0.008(2) 0.001(2)
C10 0.024(2) 0.022(3) 0.038(3) 0.000(2) -0.001(2) -0.001(2)

loop_
_atom_type_symbol
_atom_type_description
_atom_type_scat_dispersion_real
_atom_type_scat_dispersion_imag
_atom_type_scat_source
C C 0.0033 0.0016 'International Tables Vol C Tables 4.2.6.8 and 6.1.1.4'
H H 0.0000 0.0000 'International Tables Vol C Tables 4.2.6.8 and 6.1.1.4'
I I -0.4742 1.8119 'International Tables Vol C Tables 4.2.6.8 and 6.1.1.4'
N N 0.0061 0.0033 'International Tables Vol C Tables 4.2.6.8 and 6.1.1.4'
Pd Pd -0.9988 1.0072 'International Tables Vol C Tables 4.2.6.8 and 6.1.1.4'

loop_
_geom_angle_atom_site_label_1
_geom_angle_atom_site_label_2
_geom_angle_atom_site_label_3
_geom_angle
N3 Pd1 N1 85.31(15)
N3 Pd1 I1 176.37(11)
N1 Pd1 I1 92.33(10)
N3 Pd1 I2 91.40(11)
N1 Pd1 I2 172.21(11)
I1 Pd1 I2 90.598(16)
C5 N1 C1 118.3(4)
C5 N1 Pd1 116.8(3)
C1 N1 Pd1 124.6(3)
C6 N2 C5 121.6(4)
C6 N2 H2N 107.8
C5 N2 H2N 116.2
C6 N3 C10 119.0(4)
C6 N3 Pd1 117.2(3)
C10 N3 Pd1 123.6(3)
N1 C1 C2 122.1(4)
N1 C1 H1 118.9
C2 C1 H1 118.9
C1 C2 C3 119.2(5)
C1 C2 H2 120.4
C3 C2 H2 120.4
C4 C3 C2 119.1(5)
C4 C3 H3 120.5
C2 C3 H3 120.5
C3 C4 C5 119.4(4)
C3 C4 H4 120.3
C5 C4 H4 120.3
N1 C5 C4 121.9(4)
N1 C5 N2 117.5(4)
C4 C5 N2 120.6(4)
N3 C6 N2 117.9(4)
N3 C6 C7 121.1(4)
N2 C6 C7 121.0(4)
C8 C7 C6 119.8(5)
C8 C7 H7 120.1
C6 C7 H7 120.1
C7 C8 C9 118.6(5)
C7 C8 H8 120.7
C9 C8 H8 120.7
C10 C9 C8 119.1(5)
C10 C9 H9 120.4
C8 C9 H9 120.4
N3 C10 C9 122.1(5)
N3 C10 H10 118.9
C9 C10 H10 118.9

loop_
_geom_bond_atom_site_label_1
_geom_bond_atom_site_label_2
_geom_bond_distance
_geom_bond_publ_flag
Pd1 N1 2.068(4) y
Pd1 N3 2.067(4) y
Pd1 I1 2.5780(5) y
Pd1 I2 2.5957(5) y
N1 C5 1.351(5) ?
N1 C1 1.353(6) ?
N2 C6 1.389(6) ?
N2 C5 1.399(6) ?
N2 H2N 0.9200 ?
N3 C6 1.329(6) ?
N3 C10 1.354(6) ?
C1 C2 1.372(7) ?
C1 H1 0.9500 ?
C2 C3 1.388(7) ?
C2 H2 0.9500 ?
C3 C4 1.370(7) ?
C3 H3 0.9500 ?
C4 C5 1.382(6) ?
C4 H4 0.9500 ?
C6 C7 1.394(6) ?
C7 C8 1.365(7) ?
C7 H7 0.9500 ?
C8 C9 1.390(7) ?
C8 H8 0.9500 ?
C9 C10 1.362(7) ?
C9 H9 0.9500 ?
C10 H10 0.9500 ?

loop_
_geom_hbond_atom_site_label_D
_geom_hbond_atom_site_label_H
_geom_hbond_atom_site_label_A
_geom_hbond_site_symmetry_A
_geom_hbond_distance_DH
_geom_hbond_distance_HA
_geom_hbond_distance_DA
_geom_hbond_angle_DHA
N2 H2N I2 3_575 0.92 2.80 3.656(4) 154.5

loop_
_geom_torsion_atom_site_label_1
_geom_torsion_atom_site_label_2
_geom_torsion_atom_site_label_3
_geom_torsion_atom_site_label_4
_geom_torsion
N3 Pd1 N1 C5 -46.2(3)
I1 Pd1 N1 C5 131.0(3)
N3 Pd1 N1 C1 139.7(4)
I1 Pd1 N1 C1 -43.0(4)
N1 Pd1 N3 C6 48.2(4)
I2 Pd1 N3 C6 -124.7(3)
N1 Pd1 N3 C10 -137.4(4)
I2 Pd1 N3 C10 49.7(4)
C5 N1 C1 C2 -2.3(7)
Pd1 N1 C1 C2 171.7(4)
N1 C1 C2 C3 -0.1(8)
C1 C2 C3 C4 1.9(8)
C2 C3 C4 C5 -1.2(8)
C1 N1 C5 C4 3.0(7)
Pd1 N1 C5 C4 -171.4(4)
C1 N1 C5 N2 -176.6(4)
Pd1 N1 C5 N2 9.0(5)
C3 C4 C5 N1 -1.3(7)
C3 C4 C5 N2 178.3(4)
C6 N2 C5 N1 52.2(6)
C6 N2 C5 C4 -127.4(5)
C10 N3 C6 N2 173.5(4)
Pd1 N3 C6 N2 -11.9(6)
C10 N3 C6 C7 -5.6(7)
Pd1 N3 C6 C7 169.1(4)
C5 N2 C6 N3 -50.6(6)
C5 N2 C6 C7 128.5(5)
N3 C6 C7 C8 4.2(7)
N2 C6 C7 C8 -174.8(5)
C6 C7 C8 C9 0.6(8)
C7 C8 C9 C10 -3.9(8)
C6 N3 C10 C9 2.2(7)
Pd1 N3 C10 C9 -172.1(4)
C8 C9 C10 N3 2.6(8)
